data_1506904
loop_
_publ_author_name
'Lovely, Carl J.'
'Du, Hongwang'
'He, Yong'
'Rasika Dias, H. V.'

_publ_section_title
;
 Oxidative rearrangement of imidazoles with dimethyldioxirane.
;
_journal_issue 5
_journal_name_full 'Organic letters'
_journal_page_first 735
_journal_page_last 738
_journal_paper_doi 10.1021/ol036403w
_journal_volume 6
_journal_year 2004
_chemical_formula_sum 'C28 H33 N3 O4 Si'
_chemical_formula_weight 503.66
_chemical_name_systematic
; 
 ? 
;
_space_group_IT_number 61
_symmetry_cell_setting orthorhombic
_symmetry_space_group_name_Hall '-P 2ac 2ab'
_symmetry_space_group_name_H-M 'P b c a'
_atom_sites_solution_hydrogens geom
_atom_sites_solution_primary direct
_atom_sites_solution_secondary difmap
_audit_creation_method SHELXL-97
_cell_angle_alpha 90.00
_cell_angle_beta 90.00
_cell_angle_gamma 90.00
_cell_formula_units_Z 8
_cell_length_a 14.8764(17)
_cell_length_b 13.5218(13)
_cell_length_c 27.438(3)
_cell_measurement_reflns_used 71
_cell_measurement_temperature 293(2)
_cell_measurement_theta_max 19.53
_cell_measurement_theta_min 2.52
_cell_volume 5519.3(10)
_computing_cell_refinement 'Bruker XSCANS'
_computing_data_collection 'Bruker XSCANS'
_computing_data_reduction 'Bruker SHELXTL'
_computing_molecular_graphics 'Bruker SHELXTL'
_computing_publication_material 'Bruker SHELXTL'
_computing_structure_refinement 'SHELXL-97 (Sheldrick, 1997)'
_computing_structure_solution 'SHELXS-97 (Sheldrick, 1990)'
_diffrn_ambient_temperature 293(2)
_diffrn_measured_fraction_theta_full 0.939
_diffrn_measured_fraction_theta_max 0.939
_diffrn_measurement_device_type 'Bruker P4'
_diffrn_measurement_method '\w scans'
_diffrn_radiation_monochromator graphite
_diffrn_radiation_source 'fine-focus sealed tube'
_diffrn_radiation_type MoK\a
_diffrn_radiation_wavelength 0.71073
_diffrn_reflns_av_R_equivalents 0.0228
_diffrn_reflns_av_sigmaI/netI 0.0404
_diffrn_reflns_limit_h_max 16
_diffrn_reflns_limit_h_min -1
_diffrn_reflns_limit_k_max 14
_diffrn_reflns_limit_k_min -1
_diffrn_reflns_limit_l_max 29
_diffrn_reflns_limit_l_min -1
_diffrn_reflns_number 4256
_diffrn_reflns_theta_full 22.50
_diffrn_reflns_theta_max 22.50
_diffrn_reflns_theta_min 2.02
_diffrn_standards_interval_count 97
_diffrn_standards_number 3
_exptl_absorpt_coefficient_mu 0.122
_exptl_absorpt_correction_T_max 0.9628
_exptl_absorpt_correction_T_min 0.9176
_exptl_absorpt_correction_type empirical
_exptl_crystal_colour blocks
_exptl_crystal_density_diffrn 1.212
_exptl_crystal_density_method 'not measured'
_exptl_crystal_description colorless
_exptl_crystal_F_000 2144
_exptl_crystal_size_max 0.79
_exptl_crystal_size_mid 0.65
_exptl_crystal_size_min 0.59
_refine_diff_density_max 0.776
_refine_diff_density_min -0.808
_refine_diff_density_rms 0.054
_refine_ls_extinction_coef 0.0027(9)
_refine_ls_extinction_expression Fc^*^=kFc[1+0.001xFc^2^\l^3^/sin(2\q)]^-1/4^
_refine_ls_extinction_method SHELXL
_refine_ls_goodness_of_fit_ref 1.035
_refine_ls_hydrogen_treatment mixed
_refine_ls_matrix_type full
_refine_ls_number_parameters 326
_refine_ls_number_reflns 3391
_refine_ls_number_restraints 0
_refine_ls_restrained_S_all 1.035
_refine_ls_R_factor_all 0.1320
_refine_ls_R_factor_gt 0.0945
_refine_ls_shift/su_max 0.000
_refine_ls_shift/su_mean 0.000
_refine_ls_structure_factor_coef Fsqd
_refine_ls_weighting_details 'calc w=1/[\s^2^(Fo^2^)+(0.0533P)^2^+19.3594P] where P=(Fo^2^+2Fc^2^)/3'
_refine_ls_weighting_scheme calc
_refine_ls_wR_factor_gt 0.1984
_refine_ls_wR_factor_ref 0.2242
_reflns_number_gt 2334
_reflns_number_total 3391
_reflns_threshold_expression >2sigma(I)
_cod_data_source_file ol036403wsi20040123_012155.cif
_cod_data_source_block rd292a
_cod_depositor_comments
;
The following automatic conversions were performed:

'_symmetry_cell_setting' value 'Orthorhombic' changed to
'orthorhombic' according to
/home/saulius/struct/CIF-dictionaries/cif_core.dic dictionary named
'cif_core.dic' version 2.4.1 from 2010-06-29.

Automatic conversion script
Id: cif_fix_values 1715 2011-07-08 13:25:40Z adriana 
;
_cod_original_sg_symbol_H-M Pbca
_cod_database_code 1506904

loop_
_symmetry_equiv_pos_as_xyz
'x, y, z'
'-x+1/2, -y, z+1/2'
'-x, y+1/2, -z+1/2'
'x+1/2, -y+1/2, -z'
'-x, -y, -z'
'x-1/2, y, -z-1/2'
'x, -y-1/2, z-1/2'
'-x-1/2, y-1/2, z'

loop_
_atom_site_label
_atom_site_type_symbol
_atom_site_fract_x
_atom_site_fract_y
_atom_site_fract_z
_atom_site_U_iso_or_equiv
_atom_site_adp_type
_atom_site_occupancy
_atom_site_symmetry_multiplicity
_atom_site_calc_flag
_atom_site_refinement_flags
O1 O -0.0944(3) 0.2639(3) 0.33125(17) 0.0807(14) Uani 1 1 d .
O2 O -0.2057(3) 0.3869(3) 0.40243(18) 0.0808(14) Uani 1 1 d .
O3 O 0.0704(3) 0.4624(3) 0.46337(15) 0.0683(12) Uani 1 1 d .
O4 O 0.0744(3) 0.1197(3) 0.39841(17) 0.0814(14) Uani 1 1 d .
N2 N -0.0990(3) 0.1019(3) 0.43358(19) 0.0630(14) Uani 1 1 d .
N1 N -0.1505(3) 0.1131(4) 0.3561(2) 0.0698(15) Uani 1 1 d .
N3 N -0.0680(3) 0.4456(3) 0.42746(18) 0.0580(13) Uani 1 1 d .
C1 C -0.1431(4) 0.0617(5) 0.3994(3) 0.0709(18) Uani 1 1 d .
H1B H -0.1695 -0.0002 0.4033 0.085 Uiso 1 1 calc R
C2 C -0.1051(4) 0.2001(5) 0.3619(2) 0.0595(16) Uani 1 1 d .
C3 C -0.0701(3) 0.1975(4) 0.4136(2) 0.0523(14) Uani 1 1 d .
C4 C -0.1025(3) 0.2818(4) 0.4478(2) 0.0557(15) Uani 1 1 d .
H4A H -0.1489 0.2571 0.4700 0.067 Uiso 1 1 calc R
C5 C -0.1346(4) 0.3742(4) 0.4227(2) 0.0603(16) Uani 1 1 d .
C6 C 0.0033(4) 0.4142(4) 0.4565(2) 0.0566(15) Uani 1 1 d .
C7 C -0.0189(4) 0.3142(4) 0.4768(2) 0.0590(15) Uani 1 1 d .
H7A H -0.0324 0.3184 0.5117 0.071 Uiso 1 1 calc R
C8 C 0.0535(4) 0.2374(4) 0.4671(2) 0.0657(17) Uani 1 1 d .
H8A H 0.1132 0.2658 0.4700 0.079 Uiso 1 1 calc R
H8B H 0.0483 0.1817 0.4893 0.079 Uiso 1 1 calc R
C9 C 0.0336(3) 0.2069(4) 0.4150(2) 0.0591(16) Uani 1 1 d .
H9A H 0.0514 0.2611 0.3934 0.071 Uiso 1 1 calc R
C10 C -0.2014(5) 0.0826(6) 0.3135(3) 0.093(2) Uani 1 1 d .
H10A H -0.2047 0.1378 0.2910 0.111 Uiso 1 1 calc R
H10B H -0.2622 0.0667 0.3235 0.111 Uiso 1 1 calc R
C11 C -0.1624(5) -0.0048(5) 0.2873(2) 0.0747(19) Uani 1 1 d .
C12 C -0.0781(6) -0.0028(7) 0.2682(3) 0.105(3) Uani 1 1 d .
H12A H -0.0433 0.0538 0.2719 0.126 Uiso 1 1 calc R
C13 C -0.0426(7) -0.0841(10) 0.2432(3) 0.126(4) Uani 1 1 d .
H13A H 0.0158 -0.0828 0.2311 0.151 Uiso 1 1 calc R
C14 C -0.0946(10) -0.1635(9) 0.2371(4) 0.138(4) Uani 1 1 d .
H14A H -0.0721 -0.2168 0.2194 0.166 Uiso 1 1 calc R
C15 C -0.1785(10) -0.1695(7) 0.2556(4) 0.136(4) Uani 1 1 d .
H15A H -0.2129 -0.2262 0.2512 0.163 Uiso 1 1 calc R
C16 C -0.2124(6) -0.0895(6) 0.2813(3) 0.106(3) Uani 1 1 d .
H16A H -0.2698 -0.0931 0.2946 0.128 Uiso 1 1 calc R
C17 C -0.0738(4) 0.5421(4) 0.4063(2) 0.0642(17) Uani 1 1 d .
C18 C -0.0205(6) 0.5663(6) 0.3682(3) 0.098(2) Uani 1 1 d .
H18A H 0.0194 0.5200 0.3557 0.117 Uiso 1 1 calc R
C19 C -0.0253(7) 0.6599(7) 0.3478(4) 0.123(3) Uani 1 1 d .
H19A H 0.0118 0.6766 0.3218 0.148 Uiso 1 1 calc R
C20 C -0.0846(7) 0.7275(6) 0.3662(4) 0.111(3) Uani 1 1 d .
H20A H -0.0885 0.7903 0.3525 0.133 Uiso 1 1 calc R
C21 C -0.1376(5) 0.7028(5) 0.4044(3) 0.093(2) Uani 1 1 d .
H21A H -0.1775 0.7492 0.4170 0.111 Uiso 1 1 calc R
C22 C -0.1333(4) 0.6100(5) 0.4247(3) 0.0738(19) Uani 1 1 d .
H22A H -0.1705 0.5934 0.4507 0.089 Uiso 1 1 calc R
Si Si 0.16806(18) 0.0667(2) 0.39980(12) 0.1398(14) Uani 1 1 d .
C23 C 0.2386(6) 0.1064(8) 0.4518(4) 0.194(6) Uani 1 1 d .
H23A H 0.2105 0.0865 0.4818 0.290 Uiso 1 1 calc R
H23B H 0.2449 0.1770 0.4513 0.290 Uiso 1 1 calc R
H23C H 0.2968 0.0762 0.4493 0.290 Uiso 1 1 calc R
C24 C 0.2354(10) 0.1155(9) 0.3375(4) 0.217(7) Uani 1 1 d .
H24A H 0.2016 0.0973 0.3091 0.326 Uiso 1 1 calc R
H24B H 0.2938 0.0855 0.3362 0.326 Uiso 1 1 calc R
H24C H 0.2417 0.1861 0.3387 0.326 Uiso 1 1 calc R
C25 C 0.1737(9) -0.0490(12) 0.3858(6) 0.279(12) Uani 1 1 d .
C26 C 0.1049(13) -0.0874(10) 0.4381(5) 0.277(11) Uani 1 1 d .
H26A H 0.0978 -0.1580 0.4377 0.415 Uiso 1 1 calc R
H26B H 0.0469 -0.0565 0.4362 0.415 Uiso 1 1 calc R
H26C H 0.1341 -0.0679 0.4678 0.415 Uiso 1 1 calc R
C27 C 0.1172(8) -0.0779(11) 0.3403(6) 0.277(11) Uani 1 1 d .
H27A H 0.1169 -0.1485 0.3368 0.415 Uiso 1 1 calc R
H27B H 0.1431 -0.0483 0.3118 0.415 Uiso 1 1 calc R
H27C H 0.0566 -0.0547 0.3443 0.415 Uiso 1 1 calc R
C28 C 0.2633(6) -0.0982(7) 0.3793(4) 0.158(5) Uani 1 1 d .
H28A H 0.2548 -0.1680 0.3750 0.236 Uiso 1 1 calc R
H28B H 0.2998 -0.0867 0.4076 0.236 Uiso 1 1 calc R
H28C H 0.2927 -0.0713 0.3511 0.236 Uiso 1 1 calc R

loop_
_atom_site_aniso_label
_atom_site_aniso_U_11
_atom_site_aniso_U_22
_atom_site_aniso_U_33
_atom_site_aniso_U_23
_atom_site_aniso_U_13
_atom_site_aniso_U_12
O1 0.080(3) 0.081(3) 0.081(3) 0.012(3) -0.001(3) 0.000(3)
O2 0.051(2) 0.059(3) 0.133(4) -0.015(3) -0.021(3) 0.005(2)
O3 0.048(2) 0.070(3) 0.088(3) -0.015(2) -0.002(2) -0.006(2)
O4 0.056(2) 0.083(3) 0.105(3) -0.039(3) -0.008(2) 0.017(2)
N2 0.059(3) 0.051(3) 0.080(4) -0.005(3) 0.003(3) -0.004(3)
N1 0.056(3) 0.071(4) 0.082(4) -0.019(3) -0.012(3) -0.005(3)
N3 0.046(3) 0.046(3) 0.082(3) -0.009(3) -0.007(3) 0.002(2)
C1 0.056(4) 0.055(4) 0.102(6) -0.012(4) 0.008(4) -0.003(3)
C2 0.045(3) 0.059(4) 0.074(4) -0.005(4) 0.003(3) 0.002(3)
C3 0.047(3) 0.045(3) 0.065(4) -0.005(3) 0.000(3) -0.001(3)
C4 0.043(3) 0.051(3) 0.074(4) -0.010(3) 0.002(3) 0.001(3)
C5 0.046(3) 0.055(4) 0.080(4) -0.016(3) -0.002(3) 0.002(3)
C6 0.046(3) 0.054(3) 0.070(4) -0.015(3) 0.002(3) 0.000(3)
C7 0.051(3) 0.056(4) 0.070(4) -0.009(3) 0.001(3) 0.005(3)
C8 0.055(3) 0.060(4) 0.082(4) -0.008(3) -0.011(3) 0.006(3)
C9 0.046(3) 0.053(3) 0.078(4) -0.014(3) 0.001(3) 0.002(3)
C10 0.068(4) 0.105(6) 0.105(6) -0.042(5) -0.029(4) 0.012(4)
C11 0.075(5) 0.084(5) 0.064(4) -0.013(4) -0.004(4) 0.003(4)
C12 0.085(6) 0.124(7) 0.104(6) -0.012(6) 0.000(5) 0.008(5)
C13 0.116(8) 0.182(11) 0.081(6) -0.014(7) 0.011(6) 0.038(8)
C14 0.199(14) 0.131(10) 0.085(7) -0.011(7) 0.006(8) 0.043(10)
C15 0.222(13) 0.087(6) 0.099(7) -0.015(6) 0.023(8) -0.029(8)
C16 0.144(8) 0.095(6) 0.080(5) -0.014(5) 0.015(5) -0.017(6)
C17 0.054(4) 0.051(4) 0.088(5) -0.011(3) -0.010(4) -0.003(3)
C18 0.104(6) 0.069(5) 0.120(7) 0.008(5) 0.022(5) 0.005(4)
C19 0.144(8) 0.095(7) 0.130(8) 0.028(6) 0.023(7) -0.004(6)
C20 0.126(8) 0.068(5) 0.138(8) 0.020(6) -0.032(7) -0.008(6)
C21 0.089(6) 0.060(5) 0.128(7) -0.003(5) -0.030(5) 0.015(4)
C22 0.064(4) 0.061(4) 0.096(5) -0.007(4) -0.015(4) 0.011(3)
Si 0.119(2) 0.116(2) 0.185(3) -0.088(2) -0.084(2) 0.0724(17)
C23 0.142(8) 0.190(10) 0.249(12) -0.145(10) -0.134(9) 0.112(8)
C24 0.331(19) 0.162(11) 0.159(10) 0.002(8) 0.144(12) -0.056(12)
C25 0.210(13) 0.321(19) 0.305(18) -0.253(17) -0.178(14) 0.205(14)
C26 0.52(3) 0.162(12) 0.144(10) 0.018(9) 0.125(16) -0.112(16)
C27 0.170(11) 0.312(18) 0.35(2) -0.233(17) -0.157(13) 0.116(12)
C28 0.118(7) 0.131(8) 0.224(11) -0.083(8) -0.056(8) 0.070(6)

loop_
_atom_type_symbol
_atom_type_description
_atom_type_scat_dispersion_real
_atom_type_scat_dispersion_imag
_atom_type_scat_source
C C 0.0033 0.0016 'International Tables Vol C Tables 4.2.6.8 and 6.1.1.4'
H H 0.0000 0.0000 'International Tables Vol C Tables 4.2.6.8 and 6.1.1.4'
N N 0.0061 0.0033 'International Tables Vol C Tables 4.2.6.8 and 6.1.1.4'
O O 0.0106 0.0060 'International Tables Vol C Tables 4.2.6.8 and 6.1.1.4'
Si Si 0.0817 0.0704 'International Tables Vol C Tables 4.2.6.8 and 6.1.1.4'

loop_
_geom_angle_atom_site_label_1
_geom_angle_atom_site_label_2
_geom_angle_atom_site_label_3
_geom_angle
C9 O4 Si 139.6(4)
C1 N2 C3 104.7(5)
C2 N1 C1 107.2(5)
C2 N1 C10 126.5(6)
C1 N1 C10 126.3(6)
C5 N3 C6 112.7(5)
C5 N3 C17 123.5(5)
C6 N3 C17 123.8(5)
N2 C1 N1 117.5(6)
O1 C2 N1 126.6(6)
O1 C2 C3 128.3(6)
N1 C2 C3 105.0(5)
N2 C3 C2 105.6(5)
N2 C3 C9 110.8(5)
C2 C3 C9 111.3(5)
N2 C3 C4 109.3(4)
C2 C3 C4 116.3(5)
C9 C3 C4 103.6(4)
C5 C4 C7 104.9(4)
C5 C4 C3 115.6(5)
C7 C4 C3 105.7(4)
O2 C5 N3 124.8(6)
O2 C5 C4 127.3(5)
N3 C5 C4 107.9(5)
O3 C6 N3 123.7(5)
O3 C6 C7 127.7(6)
N3 C6 C7 108.7(5)
C6 C7 C8 113.3(5)
C6 C7 C4 104.0(5)
C8 C7 C4 106.7(4)
C9 C8 C7 102.2(5)
O4 C9 C8 116.8(5)
O4 C9 C3 110.8(4)
C8 C9 C3 103.9(5)
N1 C10 C11 114.0(5)
C12 C11 C16 118.0(7)
C12 C11 C10 121.7(7)
C16 C11 C10 120.3(7)
C11 C12 C13 121.5(9)
C14 C13 C12 118.3(10)
C13 C14 C15 122.5(11)
C14 C15 C16 118.7(10)
C11 C16 C15 120.9(9)
C18 C17 C22 120.0(6)
C18 C17 N3 120.0(6)
C22 C17 N3 120.0(6)
C17 C18 C19 120.3(8)
C20 C19 C18 119.7(9)
C21 C20 C19 119.7(8)
C20 C21 C22 120.8(8)
C17 C22 C21 119.4(7)
O4 Si C25 118.9(5)
O4 Si C23 113.0(3)
C25 Si C23 115.8(5)
O4 Si C24 105.2(5)
C25 Si C24 95.0(9)
C23 Si C24 105.5(6)
C28 C25 C27 105.8(8)
C28 C25 Si 120.3(12)
C27 C25 Si 114.0(10)
C28 C25 C26 117.6(14)
C27 C25 C26 104.8(13)
Si C25 C26 93.4(7)

loop_
_geom_bond_atom_site_label_1
_geom_bond_atom_site_label_2
_geom_bond_distance
O1 C2 1.214(7)
O2 C5 1.207(6)
O3 C6 1.207(6)
O4 C9 1.402(6)
O4 Si 1.567(4)
N2 C1 1.268(8)
N2 C3 1.468(7)
N1 C2 1.366(7)
N1 C1 1.381(8)
N1 C10 1.453(8)
N3 C5 1.389(7)
N3 C6 1.393(7)
N3 C17 1.431(7)
C2 C3 1.514(8)
C3 C9 1.549(7)
C3 C4 1.552(7)
C4 C5 1.505(8)
C4 C7 1.540(7)
C6 C7 1.499(8)
C7 C8 1.520(7)
C8 C9 1.517(8)
C10 C11 1.500(9)
C11 C12 1.358(10)
C11 C16 1.376(10)
C12 C13 1.400(11)
C13 C14 1.334(13)
C14 C15 1.350(14)
C15 C16 1.386(12)
C17 C18 1.352(9)
C17 C22 1.372(8)
C18 C19 1.385(11)
C19 C20 1.367(12)
C20 C21 1.353(11)
C21 C22 1.375(9)
Si C25 1.613(14)
Si C23 1.850(8)
Si C24 2.087(10)
C25 C28 1.501(12)
C25 C27 1.556(13)
C25 C26 1.84(2)
